data_1546455
loop_
_publ_author_name
'B\"oser, Richard'
'Haufe, Lisa Cathrin'
'Freytag, Matthias'
'Jones, P. G.'
'H\"orner, Gerald'
'Ren\'e, Frank'

_publ_section_title
;
 Completing the series of boron-nucleophilic cyanoborates: Boryl anions of
 type (NHC)&#x2212;B(CN)2&#x2212;
;
_journal_name_full 'Chem. Sci.'
_journal_paper_doi 10.1039/C7SC02238G
_journal_year 2017
_chemical_formula_sum 'C20 H30 B Cl2 N4 P'
_chemical_formula_weight 439.16
_chemical_name_systematic
; 
 ? 
;
_space_group_IT_number 60
_symmetry_cell_setting orthorhombic
_symmetry_space_group_name_Hall '-P 2n 2ab'
_symmetry_space_group_name_H-M 'P b c n'
_atom_sites_solution_hydrogens geom
_atom_sites_solution_primary direct
_atom_sites_solution_secondary difmap
_audit_creation_method SHELXL-97
_audit_update_record
;
2017-05-17 deposited with the CCDC.
2017-07-03 downloaded from the CCDC.
;
_cell_angle_alpha 90.00
_cell_angle_beta 90.00
_cell_angle_gamma 90.00
_cell_formula_units_Z 8
_cell_length_a 31.987(2)
_cell_length_b 8.6554(6)
_cell_length_c 16.7007(9)
_cell_measurement_reflns_used 10662
_cell_measurement_temperature 100(2)
_cell_measurement_theta_max 75.7680
_cell_measurement_theta_min 5.2730
_cell_volume 4623.8(5)
_computing_cell_refinement 'CrysAlisPro 1.171.38.43c (Rigaku OD, 2015)'
_computing_data_collection 'CrysAlisPro 1.171.38.43c (Rigaku OD, 2015)'
_computing_data_reduction 'CrysAlisPro 1.171.38.43c (Rigaku OD, 2015)'
_computing_molecular_graphics 'Bruker XP'
_computing_publication_material SHELXL-97
_computing_structure_refinement 'SHELXL-97 (Sheldrick, 1997)'
_computing_structure_solution 'SHELXS-97 (Sheldrick, 1990)'
_diffrn_ambient_temperature 100(2)
_diffrn_detector_area_resol_mean 10.3543
_diffrn_measured_fraction_theta_full 0.999
_diffrn_measured_fraction_theta_max 0.998
_diffrn_measurement_device_type 'Oxford Diffraction Xcalibur, Atlas, Nova'
_diffrn_measurement_method '\w scans'
_diffrn_radiation_monochromator mirror
_diffrn_radiation_type 'Cu K\a'
_diffrn_radiation_wavelength 1.54184
_diffrn_reflns_av_R_equivalents 0.0833
_diffrn_reflns_av_sigmaI/netI 0.0367
_diffrn_reflns_limit_h_max 40
_diffrn_reflns_limit_h_min -40
_diffrn_reflns_limit_k_max 10
_diffrn_reflns_limit_k_min -10
_diffrn_reflns_limit_l_max 18
_diffrn_reflns_limit_l_min -21
_diffrn_reflns_number 50662
_diffrn_reflns_theta_full 75.00
_diffrn_reflns_theta_max 76.23
_diffrn_reflns_theta_min 5.29
_diffrn_source 'micro-focus sealed X-ray tube'
_exptl_absorpt_coefficient_mu 3.272
_exptl_absorpt_correction_T_max 1.00000
_exptl_absorpt_correction_T_min 0.86505
_exptl_absorpt_correction_type multi-scan
_exptl_absorpt_process_details
; 
CrysAlisPro 1.171.38.43c (Rigaku Oxford Diffraction, 2015) 
Empirical absorption correction using spherical harmonics, 
 implemented in SCALE3 ABSPACK scaling algorithm. 
;
_exptl_crystal_colour colourless
_exptl_crystal_density_diffrn 1.262
_exptl_crystal_density_method 'not measured'
_exptl_crystal_description prism
_exptl_crystal_F_000 1856
_exptl_crystal_size_max 0.15
_exptl_crystal_size_mid 0.08
_exptl_crystal_size_min 0.06
_refine_diff_density_max 0.381
_refine_diff_density_min -0.460
_refine_diff_density_rms 0.050
_refine_ls_extinction_method none
_refine_ls_goodness_of_fit_ref 1.032
_refine_ls_hydrogen_treatment constr
_refine_ls_matrix_type full
_refine_ls_number_parameters 261
_refine_ls_number_reflns 4827
_refine_ls_number_restraints 0
_refine_ls_restrained_S_all 1.032
_refine_ls_R_factor_all 0.0500
_refine_ls_R_factor_gt 0.0393
_refine_ls_shift/su_max 0.002
_refine_ls_shift/su_mean 0.000
_refine_ls_structure_factor_coef Fsqd
_refine_ls_weighting_details 'calc w=1/[\s^2^(Fo^2^)+(0.0449P)^2^+1.8760P] where P=(Fo^2^+2Fc^2^)/3'
_refine_ls_weighting_scheme calc
_refine_ls_wR_factor_gt 0.0927
_refine_ls_wR_factor_ref 0.0990
_reflns_number_gt 4048
_reflns_number_total 4827
_reflns_threshold_expression >2sigma(I)
_cod_data_source_file c7sc02238g2.cif
_cod_data_source_block rb10fr
_cod_original_cell_volume 4623.7(5)
_cod_original_sg_symbol_H-M 'P bc n'
_cod_database_code 1546455

loop_
_symmetry_equiv_pos_as_xyz
'x, y, z'
'-x+1/2, -y+1/2, z+1/2'
'-x, y, -z+1/2'
'x+1/2, -y+1/2, -z'
'-x, -y, -z'
'x-1/2, y-1/2, -z-1/2'
'x, -y, z-1/2'
'-x-1/2, y-1/2, z'

loop_
_atom_site_label
_atom_site_type_symbol
_atom_site_fract_x
_atom_site_fract_y
_atom_site_fract_z
_atom_site_U_iso_or_equiv
_atom_site_adp_type
_atom_site_occupancy
_atom_site_symmetry_multiplicity
_atom_site_calc_flag
_atom_site_refinement_flags
B1 B 0.58997(6) 0.4711(2) 0.38944(11) 0.0194(4) Uani 1 1 d .
N1 N 0.57272(4) 0.20241(17) 0.31248(8) 0.0205(3) Uani 1 1 d .
N2 N 0.56046(4) 0.41406(17) 0.24570(8) 0.0194(3) Uani 1 1 d .
N3 N 0.59765(5) 0.3251(2) 0.53385(9) 0.0299(3) Uani 1 1 d .
N4 N 0.52508(5) 0.6767(2) 0.40597(10) 0.0307(3) Uani 1 1 d .
P P 0.641326(12) 0.59797(5) 0.35888(2) 0.01895(10) Uani 1 1 d .
C1 C 0.57503(5) 0.3590(2) 0.31657(10) 0.0190(3) Uani 1 1 d .
C2 C 0.55682(5) 0.1582(2) 0.23863(10) 0.0218(3) Uani 1 1 d .
C3 C 0.54955(6) 0.0131(2) 0.20587(12) 0.0282(4) Uani 1 1 d .
H3 H 0.5552 -0.0789 0.2350 0.034 Uiso 1 1 calc R
C4 C 0.53368(6) 0.0089(2) 0.12857(12) 0.0310(4) Uani 1 1 d .
H4 H 0.5284 -0.0881 0.1039 0.037 Uiso 1 1 calc R
C5 C 0.52521(6) 0.1454(2) 0.08615(11) 0.0280(4) Uani 1 1 d .
H5 H 0.5142 0.1384 0.0334 0.034 Uiso 1 1 calc R
C6 C 0.53243(5) 0.2904(2) 0.11885(10) 0.0235(3) Uani 1 1 d .
H6 H 0.5266 0.3827 0.0901 0.028 Uiso 1 1 calc R
C7 C 0.54869(5) 0.2927(2) 0.19629(10) 0.0202(3) Uani 1 1 d .
C8 C 0.58378(6) 0.0853(2) 0.37183(11) 0.0264(4) Uani 1 1 d .
H8A H 0.5928 0.1360 0.4214 0.040 Uiso 1 1 calc R
H8B H 0.6066 0.0211 0.3510 0.040 Uiso 1 1 calc R
H8C H 0.5594 0.0202 0.3829 0.040 Uiso 1 1 calc R
C9 C 0.55997(6) 0.5746(2) 0.21811(10) 0.0232(3) Uani 1 1 d .
H9A H 0.5310 0.6115 0.2156 0.035 Uiso 1 1 calc R
H9B H 0.5726 0.5808 0.1648 0.035 Uiso 1 1 calc R
H9C H 0.5759 0.6390 0.2555 0.035 Uiso 1 1 calc R
C10 C 0.59442(5) 0.3829(2) 0.47221(10) 0.0223(3) Uani 1 1 d .
C11 C 0.55244(5) 0.5915(2) 0.40067(10) 0.0224(3) Uani 1 1 d .
C12 C 0.68116(5) 0.4520(2) 0.32212(10) 0.0235(3) Uani 1 1 d .
C13 C 0.66826(6) 0.4092(2) 0.23593(11) 0.0273(4) Uani 1 1 d .
H13A H 0.6899 0.3440 0.2118 0.041 Uiso 1 1 calc R
H13B H 0.6650 0.5036 0.2042 0.041 Uiso 1 1 calc R
H13C H 0.6417 0.3526 0.2371 0.041 Uiso 1 1 calc R
C14 C 0.68480(6) 0.3030(2) 0.37101(11) 0.0266(4) Uani 1 1 d .
H14A H 0.6576 0.2511 0.3726 0.040 Uiso 1 1 calc R
H14B H 0.6937 0.3280 0.4257 0.040 Uiso 1 1 calc R
H14C H 0.7055 0.2347 0.3461 0.040 Uiso 1 1 calc R
C15 C 0.72430(6) 0.5297(2) 0.31595(11) 0.0286(4) Uani 1 1 d .
H15A H 0.7349 0.5516 0.3698 0.043 Uiso 1 1 calc R
H15B H 0.7218 0.6265 0.2859 0.043 Uiso 1 1 calc R
H15C H 0.7437 0.4604 0.2882 0.043 Uiso 1 1 calc R
C16 C 0.66121(5) 0.6906(2) 0.45550(10) 0.0232(3) Uani 1 1 d .
C17 C 0.62307(6) 0.7574(2) 0.49960(11) 0.0272(4) Uani 1 1 d .
H17A H 0.6325 0.8243 0.5433 0.041 Uiso 1 1 calc R
H17B H 0.6063 0.6727 0.5216 0.041 Uiso 1 1 calc R
H17C H 0.6061 0.8176 0.4620 0.041 Uiso 1 1 calc R
C18 C 0.68528(6) 0.5867(2) 0.51390(10) 0.0289(4) Uani 1 1 d .
H18A H 0.7108 0.5489 0.4880 0.043 Uiso 1 1 calc R
H18B H 0.6677 0.4987 0.5292 0.043 Uiso 1 1 calc R
H18C H 0.6927 0.6460 0.5618 0.043 Uiso 1 1 calc R
C19 C 0.68920(6) 0.8276(2) 0.43104(11) 0.0298(4) Uani 1 1 d .
H19A H 0.6976 0.8849 0.4790 0.045 Uiso 1 1 calc R
H19B H 0.6736 0.8962 0.3951 0.045 Uiso 1 1 calc R
H19C H 0.7141 0.7887 0.4035 0.045 Uiso 1 1 calc R
C99 C 0.66572(7) 0.1608(3) 0.66037(13) 0.0393(5) Uani 1 1 d .
H99A H 0.6600 0.2361 0.7036 0.047 Uiso 1 1 calc R
H99B H 0.6431 0.1695 0.6202 0.047 Uiso 1 1 calc R
Cl1 Cl 0.665896(18) -0.02691(6) 0.70052(3) 0.04245(14) Uani 1 1 d .
Cl2 Cl 0.71400(2) 0.20590(8) 0.61492(4) 0.05460(17) Uani 1 1 d .

loop_
_atom_site_aniso_label
_atom_site_aniso_U_11
_atom_site_aniso_U_22
_atom_site_aniso_U_33
_atom_site_aniso_U_23
_atom_site_aniso_U_13
_atom_site_aniso_U_12
B1 0.0188(8) 0.0184(9) 0.0211(8) -0.0005(7) -0.0009(6) 0.0002(7)
N1 0.0200(7) 0.0181(7) 0.0235(7) 0.0017(5) -0.0009(5) 0.0003(5)
N2 0.0199(7) 0.0176(7) 0.0207(6) 0.0007(5) -0.0014(5) 0.0005(5)
N3 0.0343(9) 0.0321(9) 0.0233(7) 0.0029(6) 0.0016(6) 0.0017(7)
N4 0.0274(8) 0.0312(9) 0.0334(8) -0.0067(7) -0.0066(6) 0.0059(7)
P 0.01811(19) 0.0202(2) 0.01853(19) 0.00053(15) -0.00060(14) -0.00048(15)
C1 0.0161(7) 0.0199(8) 0.0211(7) 0.0022(6) 0.0001(6) 0.0006(6)
C2 0.0195(8) 0.0207(8) 0.0252(8) -0.0015(6) -0.0002(6) -0.0004(6)
C3 0.0293(9) 0.0210(9) 0.0344(9) -0.0013(7) -0.0008(7) -0.0036(7)
C4 0.0305(10) 0.0276(10) 0.0350(10) -0.0085(8) 0.0001(7) -0.0082(7)
C5 0.0258(9) 0.0332(10) 0.0249(8) -0.0060(7) -0.0015(7) -0.0063(7)
C6 0.0204(8) 0.0273(9) 0.0227(8) 0.0000(6) 0.0003(6) -0.0026(6)
C7 0.0176(7) 0.0193(8) 0.0235(8) -0.0023(6) 0.0003(6) -0.0018(6)
C8 0.0285(9) 0.0196(8) 0.0310(9) 0.0062(7) -0.0028(7) 0.0019(7)
C9 0.0275(8) 0.0183(8) 0.0238(8) 0.0032(6) -0.0038(6) -0.0008(6)
C10 0.0205(8) 0.0225(8) 0.0238(8) -0.0009(7) 0.0009(6) 0.0011(6)
C11 0.0219(8) 0.0237(8) 0.0216(8) -0.0027(6) -0.0025(6) -0.0015(7)
C12 0.0202(8) 0.0254(9) 0.0250(8) -0.0012(7) 0.0015(6) 0.0018(6)
C13 0.0263(9) 0.0291(10) 0.0265(8) -0.0035(7) 0.0037(7) 0.0010(7)
C14 0.0217(8) 0.0249(9) 0.0331(9) 0.0006(7) 0.0003(7) 0.0051(6)
C15 0.0206(8) 0.0332(10) 0.0320(9) -0.0010(8) 0.0030(7) -0.0013(7)
C16 0.0213(8) 0.0264(9) 0.0220(7) -0.0020(7) -0.0032(6) -0.0025(7)
C17 0.0268(9) 0.0296(10) 0.0252(8) -0.0068(7) -0.0007(7) -0.0021(7)
C18 0.0260(9) 0.0383(11) 0.0225(8) 0.0009(7) -0.0056(7) 0.0001(8)
C19 0.0265(9) 0.0312(10) 0.0318(9) -0.0027(7) -0.0018(7) -0.0064(7)
C99 0.0453(12) 0.0352(11) 0.0373(10) 0.0056(8) 0.0004(9) 0.0126(9)
Cl1 0.0460(3) 0.0298(3) 0.0515(3) 0.0046(2) -0.0060(2) -0.0022(2)
Cl2 0.0580(4) 0.0542(4) 0.0516(3) 0.0157(3) 0.0157(3) 0.0054(3)

loop_
_atom_type_symbol
_atom_type_description
_atom_type_scat_dispersion_real
_atom_type_scat_dispersion_imag
_atom_type_scat_source
C C 0.0181 0.0091 'International Tables Vol C Tables 4.2.6.8 and 6.1.1.4'
H H 0.0000 0.0000 'International Tables Vol C Tables 4.2.6.8 and 6.1.1.4'
B B 0.0090 0.0039 'International Tables Vol C Tables 4.2.6.8 and 6.1.1.4'
N N 0.0311 0.0180 'International Tables Vol C Tables 4.2.6.8 and 6.1.1.4'
P P 0.2955 0.4335 'International Tables Vol C Tables 4.2.6.8 and 6.1.1.4'
Cl Cl 0.3639 0.7018 'International Tables Vol C Tables 4.2.6.8 and 6.1.1.4'

loop_
_geom_angle_atom_site_label_1
_geom_angle_atom_site_label_2
_geom_angle_atom_site_label_3
_geom_angle
C10 B1 C11 106.18(14)
C10 B1 C1 113.02(14)
C11 B1 C1 104.81(13)
C10 B1 P 113.88(12)
C11 B1 P 106.41(12)
C1 B1 P 111.72(11)
C1 N1 C2 109.86(14)
C1 N1 C8 130.14(15)
C2 N1 C8 120.00(15)
C1 N2 C7 110.20(14)
C1 N2 C9 127.67(14)
C7 N2 C9 121.90(14)
C12 P C16 109.23(8)
C12 P B1 105.26(8)
C16 P B1 106.42(7)
N2 C1 N1 106.72(14)
N2 C1 B1 122.86(15)
N1 C1 B1 130.38(15)
C7 C2 N1 106.87(15)
C7 C2 C3 121.77(16)
N1 C2 C3 131.35(17)
C4 C3 C2 116.83(18)
C3 C4 C5 121.17(17)
C6 C5 C4 122.05(16)
C5 C6 C7 116.07(17)
C2 C7 N2 106.35(14)
C2 C7 C6 122.10(16)
N2 C7 C6 131.54(16)
N3 C10 B1 177.00(19)
N4 C11 B1 177.54(18)
C14 C12 C15 109.61(15)
C14 C12 C13 108.39(15)
C15 C12 C13 106.41(14)
C14 C12 P 116.08(12)
C15 C12 P 109.47(13)
C13 C12 P 106.42(12)
C18 C16 C17 108.30(15)
C18 C16 C19 109.16(15)
C17 C16 C19 107.41(15)
C18 C16 P 117.24(13)
C17 C16 P 107.33(11)
C19 C16 P 107.00(12)
Cl1 C99 Cl2 111.45(12)

loop_
_geom_bond_atom_site_label_1
_geom_bond_atom_site_label_2
_geom_bond_distance
B1 C10 1.586(2)
B1 C11 1.601(2)
B1 C1 1.628(2)
B1 P 2.0408(19)
N1 C1 1.359(2)
N1 C2 1.388(2)
N1 C8 1.461(2)
N2 C1 1.358(2)
N2 C7 1.388(2)
N2 C9 1.464(2)
N3 C10 1.149(2)
N4 C11 1.148(3)
P C12 1.8963(18)
P C16 1.9109(17)
C2 C7 1.387(2)
C2 C3 1.389(3)
C3 C4 1.388(3)
C4 C5 1.405(3)
C5 C6 1.388(3)
C6 C7 1.394(2)
C12 C14 1.531(2)
C12 C15 1.539(2)
C12 C13 1.543(2)
C16 C18 1.534(2)
C16 C17 1.538(2)
C16 C19 1.541(3)
C99 Cl1 1.758(2)
C99 Cl2 1.765(2)

loop_
_geom_torsion_atom_site_label_1
_geom_torsion_atom_site_label_2
_geom_torsion_atom_site_label_3
_geom_torsion_atom_site_label_4
_geom_torsion
C10 B1 P C12 76.54(13)
C11 B1 P C12 -166.84(11)
C1 B1 P C12 -53.01(13)
C10 B1 P C16 -39.33(14)
C11 B1 P C16 77.29(12)
C1 B1 P C16 -168.88(11)
C7 N2 C1 N1 0.18(18)
C9 N2 C1 N1 -174.29(15)
C7 N2 C1 B1 -177.83(14)
C9 N2 C1 B1 7.7(3)
C2 N1 C1 N2 0.30(18)
C8 N1 C1 N2 -179.27(16)
C2 N1 C1 B1 178.11(16)
C8 N1 C1 B1 -1.5(3)
C10 B1 C1 N2 165.14(15)
C11 B1 C1 N2 50.0(2)
P B1 C1 N2 -64.87(18)
C10 B1 C1 N1 -12.4(2)
C11 B1 C1 N1 -127.54(18)
P B1 C1 N1 117.63(17)
C1 N1 C2 C7 -0.66(19)
C8 N1 C2 C7 178.96(15)
C1 N1 C2 C3 178.47(18)
C8 N1 C2 C3 -1.9(3)
C7 C2 C3 C4 0.0(3)
N1 C2 C3 C4 -179.06(18)
C2 C3 C4 C5 -0.4(3)
C3 C4 C5 C6 0.4(3)
C4 C5 C6 C7 0.2(3)
N1 C2 C7 N2 0.74(18)
C3 C2 C7 N2 -178.49(16)
N1 C2 C7 C6 179.81(15)
C3 C2 C7 C6 0.6(3)
C1 N2 C7 C2 -0.58(18)
C9 N2 C7 C2 174.26(15)
C1 N2 C7 C6 -179.53(18)
C9 N2 C7 C6 -4.7(3)
C5 C6 C7 C2 -0.6(3)
C5 C6 C7 N2 178.19(17)
C16 P C12 C14 71.65(15)
B1 P C12 C14 -42.27(15)
C16 P C12 C15 -53.04(14)
B1 P C12 C15 -166.96(12)
C16 P C12 C13 -167.66(12)
B1 P C12 C13 78.42(13)
C12 P C16 C18 -36.73(15)
B1 P C16 C18 76.44(14)
C12 P C16 C17 -158.78(12)
B1 P C16 C17 -45.61(14)
C12 P C16 C19 86.18(13)
B1 P C16 C19 -160.65(12)
